data_7059004
loop_
_publ_author_name
'Eddahmi, Mohammed'
'Moura, Nuno M. M.'
'Bouissane, Latifa'
'Gamouh, Ahmed'
'Faustino, Maria A. F.'
'Cavaleiro, Jos\'e A. S.'
'Paz, Filipe A. A.'
'Mendes, Ricardo F.'
'Lodeiro, Carlos'
'Santos, S\'ergio M.'
'Neves, Maria G. P. M. S.'
'Rakib, El Mostapha'

_publ_section_title
;
 New nitroindazolylacetonitriles: efficient synthetic access via vicarious
 nucleophilic substitution and tautomeric switching mediated by anions
;
_journal_issue 36
_journal_name_full 'New Journal of Chemistry'
_journal_page_first 14355
_journal_paper_doi 10.1039/C9NJ02807B
_journal_volume 43
_journal_year 2019
_chemical_formula_moiety 'C10 H8 N4 O2'
_chemical_formula_sum 'C10 H8 N4 O2'
_chemical_formula_weight 216.20
_space_group_crystal_system monoclinic
_space_group_IT_number 14
_space_group_name_Hall '-P 2ybc'
_space_group_name_H-M_alt 'P 1 21/c 1'
_atom_sites_solution_hydrogens geom
_audit_creation_date '08 May 2019'
_audit_creation_method 'SHELXL-2018/3, manual editing plus enCIFer'
_audit_update_record
;
2019-05-08 deposited with the CCDC.	2019-08-12 downloaded from the CCDC.
;
_cell_angle_alpha 90
_cell_angle_beta 109.778(4)
_cell_angle_gamma 90
_cell_formula_units_Z 4
_cell_length_a 9.2170(17)
_cell_length_b 16.827(3)
_cell_length_c 6.6121(13)
_cell_measurement_reflns_used 6582
_cell_measurement_temperature 150(2)
_cell_measurement_theta_max 25.30
_cell_measurement_theta_min 2.35
_cell_volume 965.0(3)
_computing_cell_refinement 'SAINT V8.27b (Bruker, 2012a)'
_computing_data_collection 'APEX2 2012.4 (Bruker, 2012b)'
_computing_data_reduction 'SAINT V8.27b (Bruker, 2012a)'
_computing_molecular_graphics 'DIAMOND (Brandenburg, 1999)'
_computing_publication_material 'SHELXL-2018/3 (Sheldrick, 2015)'
_computing_structure_refinement 'SHELXL-2018/3 (Sheldrick, 2015)'
_computing_structure_solution 'SHELXT 2014/5 (Sheldrick, 2014)'
_diffrn_ambient_temperature 150(2)
_diffrn_measured_fraction_theta_full 0.997
_diffrn_measured_fraction_theta_max 0.997
_diffrn_measurement_device_type 'Bruker X8 Kappa CCD APEX II'
_diffrn_measurement_method '\w / \f scans'
_diffrn_radiation_monochromator graphite
_diffrn_radiation_source 'fine-focus sealed tube'
_diffrn_radiation_type MoK\a
_diffrn_radiation_wavelength 0.71073
_diffrn_reflns_av_R_equivalents 0.0222
_diffrn_reflns_av_unetI/netI 0.0115
_diffrn_reflns_Laue_measured_fraction_full 0.997
_diffrn_reflns_Laue_measured_fraction_max 0.997
_diffrn_reflns_limit_h_max 11
_diffrn_reflns_limit_h_min -11
_diffrn_reflns_limit_k_max 20
_diffrn_reflns_limit_k_min -20
_diffrn_reflns_limit_l_max 7
_diffrn_reflns_limit_l_min -7
_diffrn_reflns_number 16439
_diffrn_reflns_point_group_measured_fraction_full 0.997
_diffrn_reflns_point_group_measured_fraction_max 0.997
_diffrn_reflns_theta_full 25.242
_diffrn_reflns_theta_max 25.336
_diffrn_reflns_theta_min 3.536
_diffrn_standards_number 0
_exptl_absorpt_coefficient_mu 0.109
_exptl_absorpt_correction_type multi-scan
_exptl_absorpt_process_details
; 
  SADABS-2016/2
  Reference: Krause, L., Herbst-Irmer, R., Sheldrick G.M. & Stalke D.,
  J. Appl. Cryst. 48 (2015) 3-10.
;
_exptl_crystal_colour Yellow
_exptl_crystal_density_diffrn 1.488
_exptl_crystal_description Block
_exptl_crystal_F_000 448
_exptl_crystal_size_max 0.150
_exptl_crystal_size_mid 0.140
_exptl_crystal_size_min 0.070
_exptl_transmission_factor_max 0.7452
_exptl_transmission_factor_min 0.7104
_refine_diff_density_max 0.330
_refine_diff_density_min -0.256
_refine_diff_density_rms 0.040
_refine_ls_extinction_method none
_refine_ls_goodness_of_fit_ref 1.051
_refine_ls_hydrogen_treatment constr
_refine_ls_matrix_type full
_refine_ls_number_parameters 146
_refine_ls_number_reflns 1755
_refine_ls_number_restraints 0
_refine_ls_restrained_S_all 1.051
_refine_ls_R_factor_all 0.0406
_refine_ls_R_factor_gt 0.0357
_refine_ls_shift/su_max 0.000
_refine_ls_shift/su_mean 0.000
_refine_ls_structure_factor_coef Fsqd
_refine_ls_weighting_details 'w=1/[\s^2^(Fo^2^)+(0.0416P)^2^+0.5833P] where P=(Fo^2^+2Fc^2^)/3'
_refine_ls_weighting_scheme calc
_refine_ls_wR_factor_gt 0.0938
_refine_ls_wR_factor_ref 0.0974
_reflns_Friedel_coverage 0.000
_reflns_number_gt 1556
_reflns_number_total 1755
_reflns_threshold_expression 'I > 2\s(I)'
_cod_data_source_file c9nj02807b2.cif
_cod_data_source_block 4a1
_cod_original_sg_symbol_H-M 'P 21/c'
_cod_database_code 7059004
_shelx_shelxl_version_number 2018/3
_shelx_space_group_comment
;
The symmetry employed for this shelxl refinement is uniquely defined
by the following loop, which should always be used as a source of
symmetry information in preference to the above space-group names.
They are only intended as comments.
;
_shelx_estimated_absorpt_t_min 0.984
_shelx_estimated_absorpt_t_max 0.992

loop_
_space_group_symop_operation_xyz
'x, y, z'
'-x, y+1/2, -z+1/2'
'-x, -y, -z'
'x, -y-1/2, z-1/2'

loop_
_atom_site_label
_atom_site_type_symbol
_atom_site_fract_x
_atom_site_fract_y
_atom_site_fract_z
_atom_site_U_iso_or_equiv
_atom_site_adp_type
_atom_site_occupancy
_atom_site_site_symmetry_order
_atom_site_calc_flag
_atom_site_refinement_flags_posn
_atom_site_refinement_flags_adp
_atom_site_refinement_flags_occupancy
C1 C 0.39180(17) 0.63547(9) 0.3254(2) 0.0236(3) Uani 1 1 d . . .
C2 C 0.38329(17) 0.59996(9) 0.5078(2) 0.0251(3) Uani 1 1 d . . .
H2 H 0.285699 0.588857 0.520545 0.030 Uiso 1 1 calc R U .
C3 C 0.51922(17) 0.58005(9) 0.6756(2) 0.0244(3) Uani 1 1 d . . .
H3 H 0.511236 0.554834 0.799972 0.029 Uiso 1 1 calc R U .
C4 C 0.66385(17) 0.59570(8) 0.6668(2) 0.0209(3) Uani 1 1 d . . .
C5 C 0.67051(16) 0.63321(8) 0.4783(2) 0.0197(3) Uani 1 1 d . . .
C6 C 0.53568(17) 0.65276(8) 0.3045(2) 0.0212(3) Uani 1 1 d . . .
C7 C 0.59085(18) 0.68994(9) 0.1532(2) 0.0264(4) Uani 1 1 d . . .
H7 H 0.526860 0.709449 0.017513 0.032 Uiso 1 1 calc R U .
C8 C 0.81030(18) 0.57632(10) 0.8504(2) 0.0278(4) Uani 1 1 d . . .
H8A H 0.880623 0.546855 0.792533 0.033 Uiso 1 1 calc R U .
H8B H 0.861928 0.626671 0.912369 0.033 Uiso 1 1 calc R U .
C9 C 0.78595(18) 0.52912(10) 1.0225(2) 0.0275(4) Uani 1 1 d . . .
C10 C 0.95672(18) 0.65957(11) 0.5428(3) 0.0329(4) Uani 1 1 d . . .
H10A H 1.012061 0.684666 0.456536 0.049 Uiso 0.5 1 calc R U P
H10B H 0.992749 0.604745 0.576161 0.049 Uiso 0.5 1 calc R U P
H10C H 0.976189 0.689355 0.676728 0.049 Uiso 0.5 1 calc R U P
H10D H 0.975272 0.634512 0.683081 0.049 Uiso 0.5 1 calc R U P
H10E H 0.994584 0.714432 0.563456 0.049 Uiso 0.5 1 calc R U P
H10F H 1.011144 0.629823 0.462888 0.049 Uiso 0.5 1 calc R U P
N1 N 0.24969(15) 0.65874(8) 0.1554(2) 0.0294(3) Uani 1 1 d . . .
N2 N 0.74316(15) 0.69409(8) 0.2249(2) 0.0285(3) Uani 1 1 d . . .
N3 N 0.79190(14) 0.65948(7) 0.42213(19) 0.0229(3) Uani 1 1 d . . .
N4 N 0.77199(18) 0.49187(9) 1.1591(2) 0.0371(4) Uani 1 1 d . . .
O1 O 0.25993(14) 0.70020(8) 0.0086(2) 0.0439(4) Uani 1 1 d . . .
O2 O 0.12617(13) 0.63574(8) 0.1676(2) 0.0398(3) Uani 1 1 d . . .

loop_
_atom_site_aniso_label
_atom_site_aniso_U_11
_atom_site_aniso_U_22
_atom_site_aniso_U_33
_atom_site_aniso_U_23
_atom_site_aniso_U_13
_atom_site_aniso_U_12
C1 0.0198(8) 0.0221(7) 0.0240(8) -0.0039(6) 0.0008(6) 0.0020(6)
C2 0.0193(8) 0.0269(8) 0.0287(8) -0.0040(6) 0.0078(6) -0.0027(6)
C3 0.0247(8) 0.0266(8) 0.0223(8) -0.0003(6) 0.0086(6) -0.0018(6)
C4 0.0206(7) 0.0207(7) 0.0204(7) -0.0024(6) 0.0054(6) 0.0003(6)
C5 0.0200(7) 0.0181(7) 0.0207(7) -0.0031(5) 0.0065(6) 0.0005(5)
C6 0.0230(8) 0.0183(7) 0.0198(7) -0.0020(6) 0.0041(6) 0.0011(6)
C7 0.0303(9) 0.0247(8) 0.0220(7) 0.0034(6) 0.0056(6) 0.0022(6)
C8 0.0221(8) 0.0367(9) 0.0227(8) 0.0055(6) 0.0053(6) 0.0006(7)
C9 0.0245(8) 0.0309(9) 0.0244(8) 0.0014(7) 0.0049(6) 0.0039(7)
C10 0.0200(8) 0.0451(10) 0.0339(9) 0.0071(8) 0.0094(7) -0.0017(7)
N1 0.0222(7) 0.0310(7) 0.0292(7) -0.0037(6) 0.0008(6) 0.0024(6)
N2 0.0320(8) 0.0296(7) 0.0245(7) 0.0062(6) 0.0104(6) 0.0015(6)
N3 0.0215(7) 0.0259(7) 0.0214(6) 0.0028(5) 0.0076(5) 0.0005(5)
N4 0.0427(9) 0.0379(8) 0.0318(8) 0.0093(7) 0.0139(7) 0.0066(7)
O1 0.0352(7) 0.0466(8) 0.0386(7) 0.0159(6) -0.0022(5) 0.0013(6)
O2 0.0189(6) 0.0582(8) 0.0371(7) -0.0056(6) 0.0026(5) -0.0005(5)

loop_
_atom_type_symbol
_atom_type_description
_atom_type_scat_dispersion_real
_atom_type_scat_dispersion_imag
_atom_type_scat_source
C C 0.0033 0.0016 'International Tables Vol C Tables 4.2.6.8 and 6.1.1.4'
H H 0.0000 0.0000 'International Tables Vol C Tables 4.2.6.8 and 6.1.1.4'
N N 0.0061 0.0033 'International Tables Vol C Tables 4.2.6.8 and 6.1.1.4'
O O 0.0106 0.0060 'International Tables Vol C Tables 4.2.6.8 and 6.1.1.4'

loop_
_geom_angle_atom_site_label_1
_geom_angle_atom_site_label_2
_geom_angle_atom_site_label_3
_geom_angle
C2 C1 C6 120.78(14)
C2 C1 N1 119.34(14)
C6 C1 N1 119.82(14)
C1 C2 C3 119.83(14)
C1 C2 H2 120.1
C3 C2 H2 120.1
C4 C3 C2 122.53(14)
C4 C3 H3 118.7
C2 C3 H3 118.7
C3 C4 C5 116.89(13)
C3 C4 C8 122.51(13)
C5 C4 C8 120.58(13)
N3 C5 C6 106.19(12)
N3 C5 C4 131.80(13)
C6 C5 C4 121.99(13)
C1 C6 C7 137.48(14)
C1 C6 C5 117.96(13)
C7 C6 C5 104.49(13)
N2 C7 C6 111.23(13)
N2 C7 H7 124.4
C6 C7 H7 124.4
C9 C8 C4 114.19(13)
C9 C8 H8A 108.7
C4 C8 H8A 108.7
C9 C8 H8B 108.7
C4 C8 H8B 108.7
H8A C8 H8B 107.6
N4 C9 C8 177.78(17)
N3 C10 H10A 109.5
N3 C10 H10B 109.5
H10A C10 H10B 109.5
N3 C10 H10C 109.5
H10A C10 H10C 109.5
H10B C10 H10C 109.5
N3 C10 H10D 109.5
H10A C10 H10D 141.1
H10B C10 H10D 56.3
H10C C10 H10D 56.3
N3 C10 H10E 109.5
H10A C10 H10E 56.3
H10B C10 H10E 141.1
H10C C10 H10E 56.3
H10D C10 H10E 109.5
N3 C10 H10F 109.5
H10A C10 H10F 56.3
H10B C10 H10F 56.3
H10C C10 H10F 141.1
H10D C10 H10F 109.5
H10E C10 H10F 109.5
O1 N1 O2 123.51(13)
O1 N1 C1 118.22(13)
O2 N1 C1 118.26(14)
C7 N2 N3 106.72(12)
N2 N3 C5 111.37(12)
N2 N3 C10 118.03(12)
C5 N3 C10 130.50(13)

loop_
_geom_bond_atom_site_label_1
_geom_bond_atom_site_label_2
_geom_bond_distance
C1 C2 1.372(2)
C1 C6 1.409(2)
C1 N1 1.4616(19)
C2 C3 1.404(2)
C2 H2 0.9500
C3 C4 1.379(2)
C3 H3 0.9500
C4 C5 1.417(2)
C4 C8 1.514(2)
C5 N3 1.3661(19)
C5 C6 1.416(2)
C6 C7 1.412(2)
C7 N2 1.323(2)
C7 H7 0.9500
C8 C9 1.466(2)
C8 H8A 0.9900
C8 H8B 0.9900
C9 N4 1.142(2)
C10 N3 1.457(2)
C10 H10A 0.9800
C10 H10B 0.9800
C10 H10C 0.9800
C10 H10D 0.9800
C10 H10E 0.9800
C10 H10F 0.9800
N1 O1 1.2245(18)
N1 O2 1.2307(18)
N2 N3 1.3581(18)

loop_
_geom_torsion_atom_site_label_1
_geom_torsion_atom_site_label_2
_geom_torsion_atom_site_label_3
_geom_torsion_atom_site_label_4
_geom_torsion
C6 C1 C2 C3 -0.4(2)
N1 C1 C2 C3 -177.62(13)
C1 C2 C3 C4 0.8(2)
C2 C3 C4 C5 -0.1(2)
C2 C3 C4 C8 178.24(14)
C3 C4 C5 N3 176.95(14)
C8 C4 C5 N3 -1.5(2)
C3 C4 C5 C6 -1.0(2)
C8 C4 C5 C6 -179.45(13)
C2 C1 C6 C7 -177.02(16)
N1 C1 C6 C7 0.2(3)
C2 C1 C6 C5 -0.7(2)
N1 C1 C6 C5 176.49(12)
N3 C5 C6 C1 -176.96(12)
C4 C5 C6 C1 1.5(2)
N3 C5 C6 C7 0.44(15)
C4 C5 C6 C7 178.88(13)
C1 C6 C7 N2 175.97(17)
C5 C6 C7 N2 -0.63(17)
C3 C4 C8 C9 8.8(2)
C5 C4 C8 C9 -172.93(13)
C2 C1 N1 O1 169.78(14)
C6 C1 N1 O1 -7.5(2)
C2 C1 N1 O2 -10.1(2)
C6 C1 N1 O2 172.64(13)
C6 C7 N2 N3 0.57(17)
C7 N2 N3 C5 -0.27(17)
C7 N2 N3 C10 -177.04(14)
C6 C5 N3 N2 -0.12(16)
C4 C5 N3 N2 -178.35(15)
C6 C5 N3 C10 176.12(15)
C4 C5 N3 C10 -2.1(3)
